data_7025348
loop_
_publ_author_name
'Briand, Glen G.'
'Decken, Andreas'
'Hamilton, Nathan S.'

_publ_section_title
;
 Rationalizing oligomerization in dimethylindium(III) chalcogenolates
 (Me2InER') (E = O, S, Se): a structural and computational study.
;
_journal_issue 16
_journal_name_full 'Dalton transactions (Cambridge, England : 2003)'
_journal_page_first 3833
_journal_page_last 3841
_journal_paper_doi 10.1039/b927128g
_journal_volume 39
_journal_year 2010
_chemical_formula_moiety 'C20 H30 In2 O2'
_chemical_formula_sum 'C20 H30 In2 O2'
_chemical_formula_weight 532.08
_space_group_IT_number 148
_symmetry_cell_setting hexagonal
_symmetry_Int_Tables_number 148
_symmetry_space_group_name_Hall '-R 3'
_symmetry_space_group_name_H-M 'R -3 :H'
_atom_sites_solution_hydrogens geom
_atom_sites_solution_primary direct
_atom_sites_solution_secondary difmap
_audit_creation_method SHELXL-97
_cell_angle_alpha 90.00
_cell_angle_beta 90.00
_cell_angle_gamma 120.00
_cell_formula_units_Z 9
_cell_length_a 27.368(6)
_cell_length_b 27.368(6)
_cell_length_c 8.447(2)
_cell_measurement_reflns_used 8200
_cell_measurement_temperature 198(1)
_cell_measurement_theta_max 28.3025
_cell_measurement_theta_min 2.563
_cell_volume 5479(2)
_computing_cell_refinement 'Bruker SMART'
_computing_data_collection 'Bruker SMART'
_computing_data_reduction 'Bruker SAINT'
_computing_molecular_graphics 'Bruker SHELXTL (Sheldrick, 2008)'
_computing_publication_material 'Bruker SHELXTL (Sheldrick, 2008)'
_computing_structure_refinement 'SHELXL-97 (Sheldrick, 2008)'
_computing_structure_solution 'SHELXS-97 (Sheldrick, 2008)'
_diffrn_ambient_temperature 198(1)
_diffrn_measured_fraction_theta_full 1.000
_diffrn_measured_fraction_theta_max 0.985
_diffrn_measurement_device_type 'Bruker AXS SMART1000/P4'
_diffrn_measurement_method 'phi and omega scans'
_diffrn_radiation_monochromator graphite
_diffrn_radiation_probe x-ray
_diffrn_radiation_type MoK\a
_diffrn_radiation_wavelength 0.71073
_diffrn_reflns_av_R_equivalents 0.0511
_diffrn_reflns_av_sigmaI/netI 0.0435
_diffrn_reflns_limit_h_max 35
_diffrn_reflns_limit_h_min -18
_diffrn_reflns_limit_k_max 17
_diffrn_reflns_limit_k_min -35
_diffrn_reflns_limit_l_max 10
_diffrn_reflns_limit_l_min -10
_diffrn_reflns_number 2758
_diffrn_reflns_theta_full 25.00
_diffrn_reflns_theta_max 27.49
_diffrn_reflns_theta_min 1.49
_diffrn_source 'fine-focus sealed tube'
_diffrn_source_type K760
_diffrn_standards_decay_% 0
_diffrn_standards_interval_count 0
_diffrn_standards_interval_time 0
_diffrn_standards_number 0
_exptl_absorpt_coefficient_mu 1.901
_exptl_absorpt_correction_T_max 0.8706
_exptl_absorpt_correction_T_min 0.5358
_exptl_absorpt_correction_type multi-scan
_exptl_absorpt_process_details 'SADABS (Sheldrick, 2004)'
_exptl_crystal_colour Colourless
_exptl_crystal_density_diffrn 1.451
_exptl_crystal_density_method 'not measured'
_exptl_crystal_description Rod
_exptl_crystal_F_000 2376
_exptl_crystal_size_max 0.375
_exptl_crystal_size_mid 0.10
_exptl_crystal_size_min 0.075
_refine_diff_density_max 1.550
_refine_diff_density_min -0.530
_refine_diff_density_rms 0.161
_refine_ls_extinction_method none
_refine_ls_goodness_of_fit_ref 1.204
_refine_ls_hydrogen_treatment constr
_refine_ls_matrix_type full
_refine_ls_number_parameters 114
_refine_ls_number_reflns 2758
_refine_ls_number_restraints 0
_refine_ls_restrained_S_all 1.204
_refine_ls_R_factor_all 0.0522
_refine_ls_R_factor_gt 0.0421
_refine_ls_shift/su_max 0.000
_refine_ls_shift/su_mean 0.000
_refine_ls_structure_factor_coef Fsqd
_refine_ls_weighting_details 'calc w=1/[\s^2^(Fo^2^)+(0.0864P)^2^] where P=(Fo^2^+2Fc^2^)/3'
_refine_ls_weighting_scheme calc
_refine_ls_wR_factor_gt 0.1495
_refine_ls_wR_factor_ref 0.1549
_reflns_number_gt 2354
_reflns_number_total 2758
_reflns_threshold_expression 'I > 2\s(I)'
_cod_data_source_file b927128g.txt
_cod_data_source_block gb080693
_cod_original_sg_symbol_H-M 'R -3'
_cod_database_code 7025348

loop_
_symmetry_equiv_pos_as_xyz
'x, y, z'
'-y, x-y, z'
'-x+y, -x, z'
'x+2/3, y+1/3, z+1/3'
'-y+2/3, x-y+1/3, z+1/3'
'-x+y+2/3, -x+1/3, z+1/3'
'x+1/3, y+2/3, z+2/3'
'-y+1/3, x-y+2/3, z+2/3'
'-x+y+1/3, -x+2/3, z+2/3'
'-x, -y, -z'
'y, -x+y, -z'
'x-y, x, -z'
'-x+2/3, -y+1/3, -z+1/3'
'y+2/3, -x+y+1/3, -z+1/3'
'x-y+2/3, x+1/3, -z+1/3'
'-x+1/3, -y+2/3, -z+2/3'
'y+1/3, -x+y+2/3, -z+2/3'
'x-y+1/3, x+2/3, -z+2/3'

loop_
_atom_site_label
_atom_site_type_symbol
_atom_site_fract_x
_atom_site_fract_y
_atom_site_fract_z
_atom_site_U_iso_or_equiv
_atom_site_adp_type
_atom_site_occupancy
_atom_site_symmetry_multiplicity
_atom_site_calc_flag
_atom_site_refinement_flags
In1 In 0.426388(10) 0.970989(10) 0.00054(3) 0.03674(11) Uani 1 1 d .
O1 O 0.49311(8) 0.95111(9) 0.0454(3) 0.0328(5) Uani 1 1 d .
C1 C 0.3900(2) 0.9415(2) -0.2279(6) 0.0775(15) Uani 1 1 d .
H1A H 0.3503 0.9121 -0.2160 0.116 Uiso 1 1 calc R
H1B H 0.4105 0.9258 -0.2831 0.116 Uiso 1 1 calc R
H1C H 0.3923 0.9729 -0.2894 0.116 Uiso 1 1 calc R
C2 C 0.38986(19) 0.97811(18) 0.2173(6) 0.0644(12) Uani 1 1 d .
H2A H 0.3722 1.0012 0.1998 0.097 Uiso 1 1 calc R
H2B H 0.4194 0.9959 0.2980 0.097 Uiso 1 1 calc R
H2C H 0.3612 0.9405 0.2532 0.097 Uiso 1 1 calc R
C3 C 0.48916(13) 0.90215(13) 0.1000(4) 0.0326(7) Uani 1 1 d .
C4 C 0.48736(15) 0.89204(17) 0.2625(4) 0.0459(9) Uani 1 1 d .
C5 C 0.48301(18) 0.8415(2) 0.3112(6) 0.0670(13) Uani 1 1 d .
H5 H 0.4819 0.8337 0.4212 0.080 Uiso 1 1 calc R
C6 C 0.48031(18) 0.8025(2) 0.2040(8) 0.0774(17) Uani 1 1 d .
H6 H 0.4771 0.7682 0.2401 0.093 Uiso 1 1 calc R
C7 C 0.48228(17) 0.81301(17) 0.0473(7) 0.0698(15) Uani 1 1 d .
H7 H 0.4807 0.7858 -0.0256 0.084 Uiso 1 1 calc R
C8 C 0.48656(14) 0.86260(15) -0.0099(5) 0.0460(9) Uani 1 1 d .
C9 C 0.4873(2) 0.9320(2) 0.3801(5) 0.0717(14) Uani 1 1 d .
H9A H 0.5018 0.9692 0.3309 0.108 Uiso 1 1 calc R
H9B H 0.5115 0.9351 0.4697 0.108 Uiso 1 1 calc R
H9C H 0.4488 0.9183 0.4177 0.108 Uiso 1 1 calc R
C10 C 0.4863(2) 0.87292(19) -0.1845(5) 0.0716(14) Uani 1 1 d .
H10A H 0.4842 0.8410 -0.2432 0.107 Uiso 1 1 calc R
H10B H 0.5211 0.9076 -0.2134 0.107 Uiso 1 1 calc R
H10C H 0.4536 0.8769 -0.2108 0.107 Uiso 1 1 calc R

loop_
_atom_site_aniso_label
_atom_site_aniso_U_11
_atom_site_aniso_U_22
_atom_site_aniso_U_33
_atom_site_aniso_U_23
_atom_site_aniso_U_13
_atom_site_aniso_U_12
In1 0.03056(16) 0.03236(16) 0.04648(18) 0.00241(10) -0.00164(10) 0.01511(11)
O1 0.0341(12) 0.0276(11) 0.0381(13) 0.0026(9) 0.0018(9) 0.0166(10)
C1 0.059(3) 0.076(3) 0.064(3) 0.004(2) -0.031(2) 0.008(2)
C2 0.058(3) 0.055(3) 0.084(3) 0.004(2) 0.031(2) 0.030(2)
C3 0.0258(15) 0.0264(16) 0.0452(19) 0.0046(14) 0.0010(14) 0.0128(13)
C4 0.0321(18) 0.049(2) 0.050(2) 0.0142(18) -0.0034(16) 0.0156(16)
C5 0.042(2) 0.076(3) 0.082(3) 0.043(3) 0.003(2) 0.029(2)
C6 0.048(3) 0.054(3) 0.140(5) 0.045(3) 0.014(3) 0.033(2)
C7 0.043(2) 0.037(2) 0.139(5) 0.006(3) 0.022(3) 0.0265(19)
C8 0.0290(17) 0.0326(19) 0.073(3) -0.0026(17) 0.0105(17) 0.0131(15)
C9 0.074(3) 0.080(3) 0.035(2) 0.006(2) -0.003(2) 0.019(3)
C10 0.080(3) 0.055(3) 0.064(3) -0.019(2) 0.023(2) 0.022(3)

loop_
_atom_type_symbol
_atom_type_description
_atom_type_scat_dispersion_real
_atom_type_scat_dispersion_imag
_atom_type_scat_source
C C 0.0033 0.0016 'International Tables Vol C Tables 4.2.6.8 and 6.1.1.4'
H H 0.0000 0.0000 'International Tables Vol C Tables 4.2.6.8 and 6.1.1.4'
O O 0.0106 0.0060 'International Tables Vol C Tables 4.2.6.8 and 6.1.1.4'
In In -0.7276 1.3100 'International Tables Vol C Tables 4.2.6.8 and 6.1.1.4'

loop_
_geom_angle_atom_site_label_1
_geom_angle_atom_site_label_2
_geom_angle_atom_site_label_3
_geom_angle
_geom_angle_site_symmetry_3
C1 In1 C2 131.0(2) .
C1 In1 O1 110.66(17) .
C2 In1 O1 111.16(15) .
C1 In1 O1 104.99(15) 10_675
C2 In1 O1 110.44(14) 10_675
O1 In1 O1 73.47(9) 10_675
C3 O1 In1 129.46(18) .
C3 O1 In1 123.92(18) 10_675
In1 O1 In1 106.53(9) 10_675
In1 C1 H1A 109.5 .
In1 C1 H1B 109.5 .
H1A C1 H1B 109.5 .
In1 C1 H1C 109.5 .
H1A C1 H1C 109.5 .
H1B C1 H1C 109.5 .
In1 C2 H2A 109.5 .
In1 C2 H2B 109.5 .
H2A C2 H2B 109.5 .
In1 C2 H2C 109.5 .
H2A C2 H2C 109.5 .
H2B C2 H2C 109.5 .
O1 C3 C4 120.2(3) .
O1 C3 C8 118.8(3) .
C4 C3 C8 121.0(3) .
C5 C4 C3 117.7(4) .
C5 C4 C9 120.4(4) .
C3 C4 C9 121.8(3) .
C6 C5 C4 121.5(4) .
C6 C5 H5 119.3 .
C4 C5 H5 119.3 .
C7 C6 C5 120.1(4) .
C7 C6 H6 119.9 .
C5 C6 H6 119.9 .
C6 C7 C8 121.5(5) .
C6 C7 H7 119.2 .
C8 C7 H7 119.2 .
C7 C8 C3 118.1(4) .
C7 C8 C10 121.2(4) .
C3 C8 C10 120.6(3) .
C4 C9 H9A 109.5 .
C4 C9 H9B 109.5 .
H9A C9 H9B 109.5 .
C4 C9 H9C 109.5 .
H9A C9 H9C 109.5 .
H9B C9 H9C 109.5 .
C8 C10 H10A 109.5 .
C8 C10 H10B 109.5 .
H10A C10 H10B 109.5 .
C8 C10 H10C 109.5 .
H10A C10 H10C 109.5 .
H10B C10 H10C 109.5 .

loop_
_geom_bond_atom_site_label_1
_geom_bond_atom_site_label_2
_geom_bond_distance
_geom_bond_site_symmetry_2
In1 C1 2.137(4) .
In1 C2 2.141(4) .
In1 O1 2.184(2) .
In1 O1 2.203(2) 10_675
O1 C3 1.369(4) .
O1 In1 2.203(2) 10_675
C1 H1A 0.9800 .
C1 H1B 0.9800 .
C1 H1C 0.9800 .
C2 H2A 0.9800 .
C2 H2B 0.9800 .
C2 H2C 0.9800 .
C3 C4 1.396(5) .
C3 C8 1.401(5) .
C4 C5 1.391(6) .
C4 C9 1.479(6) .
C5 C6 1.372(7) .
C5 H5 0.9500 .
C6 C7 1.350(8) .
C6 H6 0.9500 .
C7 C8 1.389(6) .
C7 H7 0.9500 .
C8 C10 1.502(6) .
C9 H9A 0.9800 .
C9 H9B 0.9800 .
C9 H9C 0.9800 .
C10 H10A 0.9800 .
C10 H10B 0.9800 .
C10 H10C 0.9800 .
